data_4115202
loop_
_publ_author_name
'Rory Melenkivitz'
'Joel S. Southern'
'Gregory L. Hillhouse'
'Thomas E. Concolino'
'Louise M. Liable-Sands'
'Arnold L. Rheingold'

_publ_section_title
;
 A New Route to Coordination Complexes of Nitroxyl (HNO) via Insertion
 Reactions of Nitrosonium Triflate with Transition-Metal Hydrides
;
_journal_name_full 'Journal of the American Chemical Society'
_journal_page_first 12068
_journal_page_last 12069
_journal_paper_doi 10.1021/ja0277475
_journal_volume 124
_journal_year 2002
_chemical_formula_sum 'C47 H41 F6 N2 O3.5 P3 Re'
_chemical_formula_weight 1082.93
_chemical_name_systematic
;
 ?
;
_space_group_IT_number 2
_symmetry_cell_setting triclinic
_symmetry_space_group_name_Hall '-P 1'
_symmetry_space_group_name_H-M 'P -1'
_atom_sites_solution_hydrogens geom
_atom_sites_solution_primary direct
_atom_sites_solution_secondary difmap
_audit_creation_method SHELXL-97
_cell_angle_alpha 73.88(2)
_cell_angle_beta 79.511(14)
_cell_angle_gamma 78.031(10)
_cell_formula_units_Z 2
_cell_length_a 10.746(2)
_cell_length_b 13.136(2)
_cell_length_c 17.475(3)
_cell_measurement_reflns_used 33
_cell_measurement_temperature 261(2)
_cell_measurement_theta_max 12.54
_cell_measurement_theta_min 4.76
_cell_volume 2297.8(7)
_computing_cell_refinement 'Bruker XSCANS'
_computing_data_collection 'Bruker XSCANS'
_computing_data_reduction 'Bruker SHELXTL'
_computing_molecular_graphics 'Bruker SHELXTL'
_computing_publication_material 'Bruker SHELXTL'
_computing_structure_refinement 'SHELXL-97 (Sheldrick, 1997)'
_computing_structure_solution 'SHELXS-97 (Sheldrick, 1990)'
_diffrn_ambient_temperature 261(2)
_diffrn_measured_fraction_theta_full 0.928
_diffrn_measured_fraction_theta_max 0.928
_diffrn_measurement_device_type 'Bruker P4'
_diffrn_measurement_method '\w scans'
_diffrn_radiation_monochromator graphite
_diffrn_radiation_source 'fine-focus sealed tube'
_diffrn_radiation_type MoK\a
_diffrn_radiation_wavelength 0.71073
_diffrn_reflns_av_R_equivalents 0.0303
_diffrn_reflns_av_sigmaI/netI 0.0577
_diffrn_reflns_limit_h_max 12
_diffrn_reflns_limit_h_min -12
_diffrn_reflns_limit_k_max 15
_diffrn_reflns_limit_k_min -14
_diffrn_reflns_limit_l_max 20
_diffrn_reflns_limit_l_min 0
_diffrn_reflns_number 8732
_diffrn_reflns_theta_full 25.00
_diffrn_reflns_theta_max 25.00
_diffrn_reflns_theta_min 2.16
_diffrn_standards_interval_count 197
_diffrn_standards_number 3
_exptl_absorpt_coefficient_mu 2.816
_exptl_absorpt_correction_T_max 1.000
_exptl_absorpt_correction_T_min 0.692
_exptl_absorpt_correction_type empirical
_exptl_crystal_colour light_orange
_exptl_crystal_density_diffrn 1.565
_exptl_crystal_description block
_exptl_crystal_F_000 1078
_exptl_crystal_size_max 0.45
_exptl_crystal_size_mid 0.45
_exptl_crystal_size_min 0.25
_refine_diff_density_max 1.183
_refine_diff_density_min -1.489
_refine_diff_density_rms 0.114
_refine_ls_extinction_method none
_refine_ls_goodness_of_fit_ref 0.986
_refine_ls_hydrogen_treatment mixed
_refine_ls_matrix_type full
_refine_ls_number_parameters 481
_refine_ls_number_reflns 7507
_refine_ls_number_restraints 0
_refine_ls_restrained_S_all 0.986
_refine_ls_R_factor_all 0.0589
_refine_ls_R_factor_gt 0.0423
_refine_ls_shift/su_max 0.011
_refine_ls_shift/su_mean 0.001
_refine_ls_structure_factor_coef Fsqd
_refine_ls_weighting_details 'calc w=1/[\s^2^(Fo^2^)+(0.0700P)^2^+0.0000P] where P=(Fo^2^+2Fc^2^)/3'
_refine_ls_weighting_scheme calc
_refine_ls_wR_factor_gt 0.1004
_refine_ls_wR_factor_ref 0.1091
_reflns_number_gt 6197
_reflns_number_total 7507
_reflns_threshold_expression >2sigma(I)
_cod_data_source_file ja0277475_s2.cif
_cod_data_source_block hil04
_cod_original_cell_volume 2298.0(8)
_cod_original_formula_sum 'C47 H41 F6 N2 O3.50 P3 Re'
_cod_database_code 4115202

loop_
_symmetry_equiv_pos_as_xyz
'x, y, z'
'-x, -y, -z'

loop_
_atom_site_label
_atom_site_type_symbol
_atom_site_fract_x
_atom_site_fract_y
_atom_site_fract_z
_atom_site_U_iso_or_equiv
_atom_site_adp_type
_atom_site_occupancy
_atom_site_symmetry_multiplicity
_atom_site_calc_flag
_atom_site_refinement_flags
Re1 Re -1.11936(2) 1.11394(2) -0.281425(14) 0.03096(10) Uani 1 1 d .
P1 P -1.17087(16) 0.95583(13) -0.17628(9) 0.0340(4) Uani 1 1 d .
P2 P -1.06695(15) 1.27871(13) -0.38167(9) 0.0341(4) Uani 1 1 d .
O1 O -0.8316(5) 1.0411(5) -0.2545(4) 0.083(2) Uani 1 1 d .
O2 O -1.0549(6) 0.9712(5) -0.4009(3) 0.0733(17) Uani 1 1 d .
O3 O -1.3967(5) 1.1841(5) -0.3272(4) 0.0799(19) Uani 1 1 d .
N1 N -1.1582(5) 1.2090(4) -0.1950(3) 0.0388(13) Uani 1 1 d .
H1A H -1.2374 1.2340 -0.1817 0.047 Uiso 1 1 calc R
N2 N -1.0774(5) 1.2315(5) -0.1622(3) 0.0447(14) Uani 1 1 d .
C1 C -0.9361(7) 1.0693(6) -0.2617(4) 0.0472(17) Uani 1 1 d .
C2 C -1.0782(7) 1.0260(6) -0.3582(4) 0.0466(17) Uani 1 1 d .
C3 C -1.2970(7) 1.1588(5) -0.3071(4) 0.0450(16) Uani 1 1 d .
C4 C -1.0217(3) 1.3592(4) -0.1083(3) 0.055(2) Uani 1 1 d G
H4A H -0.9368 1.3359 -0.1271 0.066 Uiso 1 1 calc R
C5 C -1.0516(5) 1.4442(4) -0.0717(3) 0.069(2) Uani 1 1 d G
H5A H -0.9868 1.4777 -0.0660 0.083 Uiso 1 1 calc R
C6 C -1.1785(5) 1.4791(4) -0.0435(3) 0.067(2) Uani 1 1 d G
H6A H -1.1985 1.5360 -0.0190 0.080 Uiso 1 1 calc R
C7 C -1.2753(4) 1.4290(4) -0.0520(3) 0.061(2) Uani 1 1 d G
H7A H -1.3602 1.4524 -0.0331 0.073 Uiso 1 1 calc R
C8 C -1.2454(4) 1.3440(4) -0.0886(3) 0.0513(18) Uani 1 1 d G
H8A H -1.3102 1.3105 -0.0943 0.062 Uiso 1 1 calc R
C9 C -1.1185(4) 1.3091(3) -0.1168(3) 0.0425(16) Uani 1 1 d G
C11 C -1.3385(4) 1.0639(3) -0.0753(2) 0.0449(16) Uani 1 1 d G
H11A H -1.3689 1.1051 -0.1228 0.054 Uiso 1 1 calc R
C12 C -1.3959(4) 1.0858(3) -0.0024(3) 0.060(2) Uani 1 1 d G
H12A H -1.4647 1.1417 -0.0011 0.072 Uiso 1 1 calc R
C13 C -1.3504(5) 1.0243(4) 0.0686(2) 0.064(2) Uani 1 1 d G
H13A H -1.3888 1.0390 0.1174 0.077 Uiso 1 1 calc R
C14 C -1.2474(5) 0.9408(4) 0.0667(2) 0.066(2) Uani 1 1 d G
H14A H -1.2170 0.8996 0.1142 0.079 Uiso 1 1 calc R
C15 C -1.1900(4) 0.9188(3) -0.0062(3) 0.056(2) Uani 1 1 d G
H15A H -1.1211 0.8629 -0.0075 0.067 Uiso 1 1 calc R
C16 C -1.2355(4) 0.9804(3) -0.0772(2) 0.0392(15) Uani 1 1 d G
C21 C -0.9342(4) 0.8620(3) -0.1218(3) 0.0462(17) Uani 1 1 d G
H21A H -0.9445 0.9211 -0.1004 0.055 Uiso 1 1 calc R
C22 C -0.8231(4) 0.7857(4) -0.1147(3) 0.057(2) Uani 1 1 d G
H22A H -0.7592 0.7938 -0.0885 0.069 Uiso 1 1 calc R
C23 C -0.8077(3) 0.6974(3) -0.1466(3) 0.0539(19) Uani 1 1 d G
H23A H -0.7334 0.6464 -0.1419 0.065 Uiso 1 1 calc R
C24 C -0.9033(4) 0.6854(3) -0.1858(3) 0.057(2) Uani 1 1 d G
H24A H -0.8930 0.6263 -0.2072 0.068 Uiso 1 1 calc R
C25 C -1.0144(4) 0.7616(3) -0.1929(3) 0.0443(16) Uani 1 1 d G
H25A H -1.0784 0.7536 -0.2191 0.053 Uiso 1 1 calc R
C26 C -1.0298(3) 0.8499(3) -0.1609(3) 0.0365(14) Uani 1 1 d G
C31 C -1.3314(5) 0.8020(4) -0.1249(2) 0.0519(18) Uani 1 1 d G
H31A H -1.2992 0.7874 -0.0763 0.062 Uiso 1 1 calc R
C32 C -1.4202(5) 0.7434(4) -0.1328(3) 0.071(3) Uani 1 1 d G
H32A H -1.4473 0.6896 -0.0895 0.085 Uiso 1 1 calc R
C33 C -1.4683(4) 0.7653(5) -0.2053(4) 0.077(3) Uani 1 1 d G
H33A H -1.5277 0.7261 -0.2106 0.093 Uiso 1 1 calc R
C34 C -1.4277(5) 0.8457(5) -0.2700(3) 0.077(3) Uani 1 1 d G
H34A H -1.4599 0.8604 -0.3185 0.092 Uiso 1 1 calc R
C35 C -1.3389(5) 0.9043(4) -0.2621(2) 0.057(2) Uani 1 1 d G
H35A H -1.3117 0.9581 -0.3053 0.069 Uiso 1 1 calc R
C36 C -1.2908(4) 0.8824(3) -0.1895(3) 0.0383(15) Uani 1 1 d G
C41 C -1.1197(5) 1.2348(3) -0.5182(3) 0.059(2) Uani 1 1 d G
H41A H -1.0654 1.1701 -0.5020 0.070 Uiso 1 1 calc R
C42 C -1.1779(5) 1.2551(4) -0.5870(3) 0.068(2) Uani 1 1 d G
H42A H -1.1625 1.2040 -0.6167 0.082 Uiso 1 1 calc R
C43 C -1.2591(5) 1.3518(4) -0.6113(2) 0.069(2) Uani 1 1 d G
H43A H -1.2980 1.3654 -0.6573 0.083 Uiso 1 1 calc R
C44 C -1.2820(5) 1.4283(3) -0.5669(3) 0.065(2) Uani 1 1 d G
H44A H -1.3364 1.4930 -0.5832 0.078 Uiso 1 1 calc R
C45 C -1.2238(4) 1.4080(3) -0.4981(3) 0.0505(18) Uani 1 1 d G
H45A H -1.2392 1.4591 -0.4684 0.061 Uiso 1 1 calc R
C46 C -1.1427(4) 1.3112(3) -0.4738(2) 0.0369(14) Uani 1 1 d G
C51 C -1.0339(3) 1.4664(3) -0.3430(3) 0.0470(17) Uani 1 1 d G
H51A H -0.9487 1.4519 -0.3654 0.056 Uiso 1 1 calc R
C52 C -1.0752(4) 1.5538(3) -0.3093(3) 0.0544(19) Uani 1 1 d G
H52A H -1.0178 1.5978 -0.3091 0.065 Uiso 1 1 calc R
C53 C -1.2025(5) 1.5756(3) -0.2759(3) 0.061(2) Uani 1 1 d G
H53A H -1.2301 1.6341 -0.2534 0.073 Uiso 1 1 calc R
C54 C -1.2884(3) 1.5099(4) -0.2763(3) 0.0523(19) Uani 1 1 d G
H54A H -1.3735 1.5244 -0.2539 0.063 Uiso 1 1 calc R
C55 C -1.2470(3) 1.4224(3) -0.3100(3) 0.0430(16) Uani 1 1 d G
H55A H -1.3045 1.3785 -0.3102 0.052 Uiso 1 1 calc R
C56 C -1.1198(4) 1.4007(3) -0.3434(2) 0.0363(14) Uani 1 1 d G
C61 C -0.8438(4) 1.2957(4) -0.4964(2) 0.055(2) Uani 1 1 d G
H61A H -0.8966 1.3037 -0.5350 0.067 Uiso 1 1 calc R
C62 C -0.7134(5) 1.2986(5) -0.5192(2) 0.071(3) Uani 1 1 d G
H62A H -0.6791 1.3084 -0.5731 0.085 Uiso 1 1 calc R
C63 C -0.6344(3) 1.2867(5) -0.4615(3) 0.074(3) Uani 1 1 d G
H63A H -0.5472 1.2886 -0.4768 0.088 Uiso 1 1 calc R
C64 C -0.6857(4) 1.2720(4) -0.3810(3) 0.063(2) Uani 1 1 d G
H64A H -0.6328 1.2640 -0.3424 0.076 Uiso 1 1 calc R
C65 C -0.8160(4) 1.2691(4) -0.3582(2) 0.0525(19) Uani 1 1 d G
H65A H -0.8503 1.2593 -0.3043 0.063 Uiso 1 1 calc R
C66 C -0.8950(3) 1.2810(4) -0.4159(3) 0.0401(15) Uani 1 1 d G
O100 O -0.5000 1.0000 -0.5000 0.244(12) Uani 1 2 d S
C100 C -0.715(2) 1.0029(16) -0.461(2) 0.261(16) Uani 1 1 d .
C101 C -0.611(2) 0.981(2) -0.4844(19) 0.238(14) Uani 1 1 d .
P3 P -0.6140(2) 0.37315(18) -0.16540(14) 0.0604(6) Uani 1 1 d .
F1 F -0.6726(6) 0.2906(6) -0.1917(5) 0.121(2) Uani 1 1 d .
F2 F -0.5546(6) 0.4575(7) -0.1428(6) 0.157(4) Uani 1 1 d .
F3 F -0.6388(10) 0.3079(8) -0.0774(4) 0.176(4) Uani 1 1 d .
F4 F -0.4741(5) 0.3059(5) -0.1767(4) 0.106(2) Uani 1 1 d .
F5 F -0.7480(6) 0.4424(6) -0.1559(7) 0.179(4) Uani 1 1 d .
F6 F -0.5843(8) 0.4314(7) -0.2560(5) 0.171(4) Uani 1 1 d .

loop_
_atom_site_aniso_label
_atom_site_aniso_U_11
_atom_site_aniso_U_22
_atom_site_aniso_U_33
_atom_site_aniso_U_23
_atom_site_aniso_U_13
_atom_site_aniso_U_12
Re1 0.03288(14) 0.03387(15) 0.02373(15) -0.00376(10) -0.00712(9) -0.00191(10)
P1 0.0390(9) 0.0345(9) 0.0273(8) -0.0052(7) -0.0066(7) -0.0049(7)
P2 0.0350(8) 0.0358(9) 0.0268(8) -0.0018(7) -0.0060(7) -0.0023(7)
O1 0.043(3) 0.090(5) 0.087(5) 0.024(4) -0.016(3) -0.004(3)
O2 0.107(5) 0.059(3) 0.055(3) -0.030(3) 0.001(3) -0.004(3)
O3 0.048(3) 0.095(5) 0.104(5) -0.031(4) -0.041(3) 0.008(3)
N1 0.041(3) 0.044(3) 0.031(3) -0.009(2) 0.001(2) -0.012(3)
N2 0.044(3) 0.056(4) 0.041(3) -0.016(3) -0.010(3) -0.014(3)
C1 0.042(4) 0.049(4) 0.040(4) 0.006(3) -0.009(3) -0.004(3)
C2 0.050(4) 0.040(4) 0.045(4) -0.010(3) -0.001(3) 0.000(3)
C3 0.048(4) 0.041(4) 0.048(4) -0.010(3) -0.014(3) -0.003(3)
C4 0.052(4) 0.077(5) 0.045(4) -0.021(4) -0.007(3) -0.020(4)
C5 0.096(7) 0.069(6) 0.057(5) -0.019(4) -0.023(5) -0.034(5)
C6 0.095(7) 0.066(5) 0.050(5) -0.024(4) -0.016(5) -0.017(5)
C7 0.070(5) 0.066(5) 0.050(5) -0.023(4) -0.013(4) -0.003(4)
C8 0.057(4) 0.063(5) 0.040(4) -0.016(4) -0.012(3) -0.014(4)
C9 0.052(4) 0.045(4) 0.032(4) -0.008(3) -0.010(3) -0.011(3)
C11 0.046(4) 0.041(4) 0.044(4) -0.010(3) 0.006(3) -0.011(3)
C12 0.062(5) 0.058(5) 0.060(5) -0.023(4) 0.016(4) -0.018(4)
C13 0.087(6) 0.071(6) 0.038(4) -0.023(4) 0.018(4) -0.035(5)
C14 0.101(7) 0.069(6) 0.029(4) -0.009(4) -0.010(4) -0.024(5)
C15 0.074(5) 0.055(5) 0.035(4) -0.008(4) -0.001(4) -0.014(4)
C16 0.048(4) 0.036(4) 0.035(4) -0.009(3) -0.004(3) -0.010(3)
C21 0.049(4) 0.039(4) 0.051(4) -0.008(3) -0.018(3) -0.003(3)
C22 0.050(4) 0.056(5) 0.063(5) 0.001(4) -0.026(4) -0.010(4)
C23 0.044(4) 0.050(4) 0.060(5) -0.002(4) -0.011(4) -0.001(3)
C24 0.061(5) 0.048(4) 0.060(5) -0.016(4) -0.005(4) -0.003(4)
C25 0.043(4) 0.048(4) 0.041(4) -0.013(3) -0.005(3) -0.005(3)
C26 0.037(3) 0.035(3) 0.034(4) -0.003(3) -0.003(3) -0.007(3)
C31 0.047(4) 0.051(4) 0.055(5) -0.017(4) 0.004(4) -0.006(3)
C32 0.060(5) 0.063(5) 0.093(7) -0.033(5) 0.030(5) -0.033(4)
C33 0.048(5) 0.092(7) 0.111(8) -0.060(6) 0.009(5) -0.024(5)
C34 0.069(6) 0.089(7) 0.088(7) -0.032(6) -0.030(5) -0.020(5)
C35 0.063(5) 0.062(5) 0.054(5) -0.012(4) -0.017(4) -0.022(4)
C36 0.039(3) 0.035(3) 0.042(4) -0.012(3) -0.010(3) 0.001(3)
C41 0.078(5) 0.053(5) 0.043(4) -0.008(4) -0.019(4) -0.002(4)
C42 0.104(7) 0.063(5) 0.041(5) -0.014(4) -0.021(5) -0.009(5)
C43 0.083(6) 0.081(6) 0.041(5) -0.001(4) -0.030(4) -0.011(5)
C44 0.069(5) 0.065(5) 0.050(5) -0.003(4) -0.026(4) 0.010(4)
C45 0.062(5) 0.046(4) 0.040(4) -0.002(3) -0.019(4) 0.000(4)
C46 0.039(3) 0.038(4) 0.031(3) -0.006(3) -0.005(3) -0.006(3)
C51 0.054(4) 0.044(4) 0.041(4) -0.005(3) -0.007(3) -0.011(3)
C52 0.067(5) 0.048(4) 0.054(5) -0.012(4) -0.013(4) -0.017(4)
C53 0.080(6) 0.048(4) 0.049(5) -0.017(4) 0.006(4) -0.007(4)
C54 0.051(4) 0.049(4) 0.046(4) -0.009(3) 0.011(3) -0.004(3)
C55 0.041(4) 0.040(4) 0.041(4) -0.005(3) 0.002(3) -0.006(3)
C56 0.048(4) 0.035(3) 0.022(3) 0.001(3) -0.006(3) -0.009(3)
C61 0.052(4) 0.063(5) 0.039(4) -0.002(4) -0.001(3) 0.000(4)
C62 0.061(5) 0.074(6) 0.059(5) -0.006(5) 0.011(5) -0.001(5)
C63 0.043(4) 0.071(6) 0.087(7) -0.005(5) 0.011(5) -0.002(4)
C64 0.042(4) 0.066(5) 0.081(6) -0.011(5) -0.018(4) -0.008(4)
C65 0.042(4) 0.059(5) 0.048(5) -0.004(4) -0.008(3) 0.000(3)
C66 0.035(3) 0.038(4) 0.038(4) 0.002(3) -0.007(3) 0.001(3)
O100 0.144(17) 0.25(2) 0.33(3) -0.14(2) 0.09(2) -0.041(18)
C100 0.148(17) 0.123(15) 0.50(5) -0.11(2) 0.08(2) -0.053(14)
C101 0.116(16) 0.20(2) 0.34(4) -0.03(2) 0.03(2) -0.007(17)
P3 0.0471(11) 0.0551(12) 0.0711(15) -0.0078(11) -0.0054(10) -0.0043(10)
F1 0.111(5) 0.128(6) 0.146(6) -0.060(5) -0.007(4) -0.045(4)
F2 0.087(5) 0.156(7) 0.274(11) -0.141(7) 0.028(5) -0.047(4)
F3 0.247(11) 0.185(8) 0.072(5) 0.004(5) 0.030(6) -0.074(8)
F4 0.067(3) 0.110(5) 0.137(5) -0.044(4) -0.018(3) 0.013(3)
F5 0.050(3) 0.102(5) 0.382(14) -0.080(7) -0.015(5) 0.007(3)
F6 0.172(8) 0.190(8) 0.123(6) 0.064(6) -0.070(6) -0.062(7)

loop_
_atom_type_symbol
_atom_type_description
_atom_type_scat_dispersion_real
_atom_type_scat_dispersion_imag
_atom_type_scat_source
C C 0.0033 0.0016 'International Tables Vol C Tables 4.2.6.8 and 6.1.1.4'
H H 0.0000 0.0000 'International Tables Vol C Tables 4.2.6.8 and 6.1.1.4'
N N 0.0061 0.0033 'International Tables Vol C Tables 4.2.6.8 and 6.1.1.4'
O O 0.0106 0.0060 'International Tables Vol C Tables 4.2.6.8 and 6.1.1.4'
F F 0.0171 0.0103 'International Tables Vol C Tables 4.2.6.8 and 6.1.1.4'
P P 0.1023 0.0942 'International Tables Vol C Tables 4.2.6.8 and 6.1.1.4'
Re Re -1.0185 7.2310 'International Tables Vol C Tables 4.2.6.8 and 6.1.1.4'

loop_
_geom_angle_atom_site_label_1
_geom_angle_atom_site_label_2
_geom_angle_atom_site_label_3
_geom_angle
_geom_angle_site_symmetry_1
C2 Re1 C3 90.8(3) .
C2 Re1 C1 86.8(3) .
C3 Re1 C1 176.9(3) .
C2 Re1 N1 177.9(3) .
C3 Re1 N1 91.2(2) .
C1 Re1 N1 91.1(3) .
C2 Re1 P1 88.8(2) .
C3 Re1 P1 93.2(2) .
C1 Re1 P1 88.7(2) .
N1 Re1 P1 90.84(14) .
C2 Re1 P2 94.3(2) .
C3 Re1 P2 87.6(2) .
C1 Re1 P2 90.6(2) .
N1 Re1 P2 86.01(14) .
P1 Re1 P2 176.77(6) .
C16 P1 C26 106.2(2) .
C16 P1 C36 100.6(2) .
C26 P1 C36 102.2(2) .
C16 P1 Re1 115.31(16) .
C26 P1 Re1 111.76(15) .
C36 P1 Re1 119.10(16) .
C66 P2 C46 105.5(2) .
C66 P2 C56 103.0(2) .
C46 P2 C56 104.0(2) .
C66 P2 Re1 115.56(16) .
C46 P2 Re1 114.55(16) .
C56 P2 Re1 112.94(15) .
N2 N1 Re1 126.4(4) .
N1 N2 C9 118.3(5) .
O1 C1 Re1 175.7(7) .
O2 C2 Re1 177.4(6) .
O3 C3 Re1 175.4(7) .
C5 C4 C9 120.0 .
C6 C5 C4 120.0 .
C7 C6 C5 120.0 .
C6 C7 C8 120.0 .
C9 C8 C7 120.0 .
C8 C9 C4 120.0 .
C8 C9 N2 125.2(4) .
C4 C9 N2 114.5(4) .
C12 C11 C16 120.0 .
C11 C12 C13 120.0 .
C14 C13 C12 120.0 .
C13 C14 C15 120.0 .
C16 C15 C14 120.0 .
C15 C16 C11 120.0 .
C15 C16 P1 123.7(2) .
C11 C16 P1 116.2(2) .
C22 C21 C26 120.0 .
C23 C22 C21 120.0 .
C24 C23 C22 120.0 .
C25 C24 C23 120.0 .
C26 C25 C24 120.0 .
C25 C26 C21 120.0 .
C25 C26 P1 120.3(2) .
C21 C26 P1 119.6(2) .
C32 C31 C36 120.0 .
C33 C32 C31 120.0 .
C34 C33 C32 120.0 .
C35 C34 C33 120.0 .
C34 C35 C36 120.0 .
C35 C36 C31 120.0 .
C35 C36 P1 121.8(3) .
C31 C36 P1 118.2(3) .
C42 C41 C46 120.0 .
C43 C42 C41 120.0 .
C42 C43 C44 120.0 .
C45 C44 C43 120.0 .
C44 C45 C46 120.0 .
C45 C46 C41 120.0 .
C45 C46 P2 121.7(2) .
C41 C46 P2 118.2(2) .
C52 C51 C56 120.0 .
C53 C52 C51 120.0 .
C54 C53 C52 120.0 .
C53 C54 C55 120.0 .
C56 C55 C54 120.0 .
C55 C56 C51 120.0 .
C55 C56 P2 118.4(2) .
C51 C56 P2 121.5(2) .
C62 C61 C66 120.0 .
C63 C62 C61 120.0 .
C64 C63 C62 120.0 .
C63 C64 C65 120.0 .
C64 C65 C66 120.0 .
C65 C66 C61 120.0 .
C65 C66 P2 117.7(3) .
C61 C66 P2 122.3(3) .
C101 O100 C101 179.995(3) 2_474
C100 C101 O100 151(3) .
F5 P3 F3 89.9(6) .
F5 P3 F2 89.7(4) .
F3 P3 F2 93.5(6) .
F5 P3 F1 90.4(4) .
F3 P3 F1 88.7(5) .
F2 P3 F1 177.8(5) .
F5 P3 F6 93.2(5) .
F3 P3 F6 175.9(6) .
F2 P3 F6 89.1(5) .
F1 P3 F6 88.7(5) .
F5 P3 F4 177.9(4) .
F3 P3 F4 91.5(5) .
F2 P3 F4 88.6(4) .
F1 P3 F4 91.2(4) .
F6 P3 F4 85.4(4) .

loop_
_geom_bond_atom_site_label_1
_geom_bond_atom_site_label_2
_geom_bond_distance
_geom_bond_site_symmetry_2
Re1 C2 1.939(7) .
Re1 C3 1.973(7) .
Re1 C1 1.999(7) .
Re1 N1 2.149(5) .
Re1 P1 2.4463(17) .
Re1 P2 2.4723(17) .
P1 C16 1.833(3) .
P1 C26 1.836(3) .
P1 C36 1.841(4) .
P2 C66 1.839(3) .
P2 C46 1.841(4) .
P2 C56 1.849(3) .
O1 C1 1.126(8) .
O2 C2 1.137(8) .
O3 C3 1.142(8) .
N1 N2 1.245(7) .
N2 C9 1.415(6) .
C4 C5 1.3900 .
C4 C9 1.3900 .
C5 C6 1.3900 .
C6 C7 1.3900 .
C7 C8 1.3900 .
C8 C9 1.3900 .
C11 C12 1.3900 .
C11 C16 1.3900 .
C12 C13 1.3900 .
C13 C14 1.3900 .
C14 C15 1.3900 .
C15 C16 1.3900 .
C21 C22 1.3900 .
C21 C26 1.3900 .
C22 C23 1.3900 .
C23 C24 1.3900 .
C24 C25 1.3900 .
C25 C26 1.3900 .
C31 C32 1.3900 .
C31 C36 1.3900 .
C32 C33 1.3900 .
C33 C34 1.3900 .
C34 C35 1.3900 .
C35 C36 1.3900 .
C41 C42 1.3900 .
C41 C46 1.3900 .
C42 C43 1.3900 .
C43 C44 1.3900 .
C44 C45 1.3900 .
C45 C46 1.3900 .
C51 C52 1.3900 .
C51 C56 1.3900 .
C52 C53 1.3900 .
C53 C54 1.3900 .
C54 C55 1.3900 .
C55 C56 1.3900 .
C61 C62 1.3900 .
C61 C66 1.3900 .
C62 C63 1.3900 .
C63 C64 1.3900 .
C64 C65 1.3900 .
C65 C66 1.3900 .
O100 C101 1.24(2) 2_474
O100 C101 1.24(2) .
C100 C101 1.12(2) .
P3 F5 1.543(6) .
P3 F3 1.544(7) .
P3 F2 1.555(7) .
P3 F1 1.565(7) .
P3 F6 1.562(8) .
P3 F4 1.587(6) .
